data_4318028
loop_
_publ_author_name
'Luke Grocholl'
'Scott A. Cullison'
'Jianjun Wang'
'Dale C. Swenson'
'Edward G. Gillan'

_publ_section_title
;
 Synthesis and Characterization of an Air-Stable Gallium Hydride,
 [t-Bu(H)Ga(\m-NEt2)]2, and Related Chloride Derivatives
;
_journal_name_full 'Inorganic Chemistry'
_journal_page_first 2920
_journal_page_last 2926
_journal_paper_doi 10.1021/ic011278a
_journal_volume 41
_journal_year 2002
_chemical_formula_moiety 'C12 H29 Cl3 Ga2 N2'
_chemical_formula_sum 'C12 H29 Cl3 Ga2 N2'
_chemical_formula_weight 447.16
_chemical_name_systematic
;
  ?
;
_space_group_IT_number 14
_symmetry_cell_setting monoclinic
_symmetry_space_group_name_Hall '-P 2ybc'
_symmetry_space_group_name_H-M 'P 1 21/c 1'
_atom_sites_solution_hydrogens geom
_atom_sites_solution_primary direct
_atom_sites_solution_secondary difmap
_audit_creation_method SHELXL-97
_cell_angle_alpha 90.00
_cell_angle_beta 94.83(2)
_cell_angle_gamma 90.00
_cell_formula_units_Z 4
_cell_length_a 9.625(2)
_cell_length_b 12.122(3)
_cell_length_c 16.540(4)
_cell_measurement_reflns_used 40
_cell_measurement_temperature 210(2)
_cell_measurement_theta_max 17.6
_cell_measurement_theta_min 13.9
_cell_volume 1922.9(8)
_computing_cell_refinement 'CAD4 Users Manual (Enraf-Nonius, 1977)'
_computing_data_collection 'CAD4 Users Manual (Enraf-Nonius, 1977)'
_computing_data_reduction 'MoLEN (Fair, 1990)'
_computing_molecular_graphics 'SHELXTL (Sheldrick, 1997)'
_computing_publication_material 'SHELXTL (Sheldrick, 1997)'
_computing_structure_refinement 'SHELXTL (Sheldrick, 1997)'
_computing_structure_solution 'SHELXTL (Sheldrick, 1997)'
_diffrn_ambient_temperature 210(2)
_diffrn_measured_fraction_theta_full 0.997
_diffrn_measured_fraction_theta_max 0.997
_diffrn_measurement_device_type 'Enraf-Nonius CAD4'
_diffrn_measurement_method '\q-2\q scans'
_diffrn_radiation_monochromator graphite
_diffrn_radiation_source 'fine-focus sealed tube'
_diffrn_radiation_type MoK\a
_diffrn_radiation_wavelength 0.71073
_diffrn_reflns_av_R_equivalents 0.0312
_diffrn_reflns_av_sigmaI/netI 0.0262
_diffrn_reflns_limit_h_max 12
_diffrn_reflns_limit_h_min -1
_diffrn_reflns_limit_k_max 8
_diffrn_reflns_limit_k_min -15
_diffrn_reflns_limit_l_max 21
_diffrn_reflns_limit_l_min -21
_diffrn_reflns_number 7145
_diffrn_reflns_theta_full 27.42
_diffrn_reflns_theta_max 27.5
_diffrn_reflns_theta_min 2.0
_diffrn_standards_decay_% <2
_diffrn_standards_interval_time 7200
_diffrn_standards_number 4
_exptl_absorpt_coefficient_mu 3.210
_exptl_absorpt_correction_T_max 0.9996
_exptl_absorpt_correction_T_min 0.7163
_exptl_absorpt_correction_type 'psi scans'
_exptl_absorpt_process_details 'MoLEN (Fair, 1990)'
_exptl_crystal_colour colorless
_exptl_crystal_density_diffrn 1.545
_exptl_crystal_density_method 'not measured'
_exptl_crystal_description prism
_exptl_crystal_F_000 912
_exptl_crystal_size_max 0.592
_exptl_crystal_size_mid 0.534
_exptl_crystal_size_min 0.452
_refine_diff_density_max 0.877
_refine_diff_density_min -0.601
_refine_diff_density_rms 0.101
_refine_ls_extinction_coef 0.0046(4)
_refine_ls_extinction_expression Fc^*^=kFc[1+0.001xFc^2^\l^3^/sin(2\q)]^-1/4^
_refine_ls_extinction_method SHELXL
_refine_ls_goodness_of_fit_ref 1.129
_refine_ls_hydrogen_treatment riding
_refine_ls_matrix_type full
_refine_ls_number_parameters 180
_refine_ls_number_reflns 4382
_refine_ls_number_restraints 0
_refine_ls_restrained_S_all 1.129
_refine_ls_R_factor_all 0.0362
_refine_ls_R_factor_gt 0.0325
_refine_ls_shift/su_max 0.001
_refine_ls_shift/su_mean 0.000
_refine_ls_structure_factor_coef Fsqd
_refine_ls_weighting_details 'calc w=1/[\s^2^(Fo^2^)+(0.0480P)^2^+1.3964P] where P=(Fo^2^+2Fc^2^)/3'
_refine_ls_weighting_scheme calc
_refine_ls_wR_factor_gt 0.0871
_refine_ls_wR_factor_ref 0.0901
_reflns_number_gt 4032
_reflns_number_total 4382
_reflns_threshold_expression >2sigma(I)
_cod_data_source_file ic011278a_3.cif
_cod_data_source_block (3)
_cod_depositor_comments
;
The following automatic conversions were performed:

'_symmetry_cell_setting' value 'Monoclinic' changed to 'monoclinic'
according to the built-in table from CIF Core dictionary named
'cif_core.dic' version 2.4.1 from 2010-06-29.

Automatic conversion script
Id: cif_fix_values 1646 2011-03-28 12:23:43Z adriana 
;
_cod_database_code 4318028

loop_
_symmetry_equiv_pos_as_xyz
'x, y, z'
'-x, y+1/2, -z+1/2'
'-x, -y, -z'
'x, -y-1/2, z-1/2'

loop_
_atom_site_label
_atom_site_type_symbol
_atom_site_fract_x
_atom_site_fract_y
_atom_site_fract_z
_atom_site_U_iso_or_equiv
_atom_site_adp_type
_atom_site_occupancy
_atom_site_symmetry_multiplicity
_atom_site_calc_flag
_atom_site_refinement_flags
_atom_site_disorder_assembly
_atom_site_disorder_group
Ga1 Ga 0.14400(3) 0.13553(2) 0.825345(15) 0.02384(10) Uani 1 1 d . . .
Cl1 Cl 0.19248(7) 0.29813(6) 0.87185(4) 0.03789(16) Uani 1 1 d . . .
Cl2 Cl -0.01549(7) 0.05550(6) 0.88847(5) 0.04157(18) Uani 1 1 d . . .
Ga2 Ga 0.29268(3) 0.06147(2) 0.693522(15) 0.02276(9) Uani 1 1 d . . .
Cl3 Cl 0.43739(8) 0.19572(6) 0.66887(5) 0.04606(19) Uani 1 1 d . . .
N1 N 0.3117(2) 0.04314(17) 0.81676(12) 0.0245(4) Uani 1 1 d . . .
C1 C 0.4426(3) 0.0915(2) 0.85789(17) 0.0329(5) Uani 1 1 d . . .
H1A H 0.4341 0.0939 0.9165 0.039 Uiso 1 1 calc R . .
H1B H 0.4524 0.1675 0.8391 0.039 Uiso 1 1 calc R . .
C2 C 0.5727(3) 0.0277(3) 0.8423(2) 0.0443(7) Uani 1 1 d . . .
H2A H 0.5680 -0.0455 0.8656 0.066 Uiso 1 1 calc R . .
H2B H 0.6539 0.0660 0.8671 0.066 Uiso 1 1 calc R . .
H2C H 0.5796 0.0217 0.7843 0.066 Uiso 1 1 calc R . .
C3 C 0.2905(3) -0.0748(2) 0.84090(16) 0.0305(5) Uani 1 1 d . . .
H3A H 0.3611 -0.1204 0.8175 0.037 Uiso 1 1 calc R . .
H3B H 0.1989 -0.0992 0.8170 0.037 Uiso 1 1 calc R . .
C4 C 0.2985(4) -0.0956(3) 0.93173(18) 0.0458(7) Uani 1 1 d . . .
H4A H 0.3922 -0.0802 0.9553 0.069 Uiso 1 1 calc R . .
H4B H 0.2754 -0.1720 0.9417 0.069 Uiso 1 1 calc R . .
H4C H 0.2329 -0.0478 0.9562 0.069 Uiso 1 1 calc R . .
N2 N 0.1062(2) 0.13609(16) 0.70633(12) 0.0254(4) Uani 1 1 d . . .
C5 C -0.0118(3) 0.0610(2) 0.67801(17) 0.0321(5) Uani 1 1 d . . .
H5A H -0.0010 -0.0084 0.7083 0.038 Uiso 1 1 calc R . .
H5B H -0.0046 0.0440 0.6206 0.038 Uiso 1 1 calc R . .
C6 C -0.1567(3) 0.1065(3) 0.68753(19) 0.0444(7) Uani 1 1 d . . .
H6A H -0.1635 0.1280 0.7435 0.067 Uiso 1 1 calc R . .
H6B H -0.2257 0.0503 0.6725 0.067 Uiso 1 1 calc R . .
H6C H -0.1732 0.1703 0.6526 0.067 Uiso 1 1 calc R . .
C7 C 0.0915(3) 0.2488(2) 0.66990(16) 0.0360(6) Uani 1 1 d . . .
H7A H 0.1715 0.2938 0.6904 0.043 Uiso 1 1 calc R . .
H7B H 0.0072 0.2835 0.6876 0.043 Uiso 1 1 calc R . .
C8 C 0.0828(4) 0.2485(3) 0.57750(19) 0.0523(9) Uani 1 1 d . . .
H8A H 0.1673 0.2167 0.5594 0.078 Uiso 1 1 calc R . .
H8B H 0.0725 0.3236 0.5576 0.078 Uiso 1 1 calc R . .
H8C H 0.0030 0.2051 0.5566 0.078 Uiso 1 1 calc R . .
C9 C 0.3093(3) -0.0645(2) 0.61713(15) 0.0285(5) Uani 1 1 d . . .
C10 C 0.2242(4) -0.1666(2) 0.6340(2) 0.0444(7) Uani 1 1 d . . .
H10A H 0.1261 -0.1474 0.6314 0.067 Uiso 1 1 calc R . .
H10B H 0.2536 -0.1948 0.6876 0.067 Uiso 1 1 calc R . .
H10C H 0.2387 -0.2227 0.5937 0.067 Uiso 1 1 calc R . .
C11 C 0.2658(4) -0.0227(3) 0.53112(17) 0.0474(8) Uani 1 1 d . . .
H11A H 0.2863 -0.0786 0.4919 0.071 Uiso 1 1 calc R . .
H11B H 0.3169 0.0442 0.5210 0.071 Uiso 1 1 calc R . .
H11C H 0.1665 -0.0072 0.5261 0.071 Uiso 1 1 calc R . .
C12 C 0.4642(3) -0.0963(3) 0.6220(2) 0.0431(7) Uani 1 1 d . . .
H12A H 0.4783 -0.1532 0.5823 0.065 Uiso 1 1 calc R . .
H12B H 0.4928 -0.1238 0.6759 0.065 Uiso 1 1 calc R . .
H12C H 0.5194 -0.0320 0.6108 0.065 Uiso 1 1 calc R . .

loop_
_atom_site_aniso_label
_atom_site_aniso_U_11
_atom_site_aniso_U_22
_atom_site_aniso_U_33
_atom_site_aniso_U_23
_atom_site_aniso_U_13
_atom_site_aniso_U_12
Ga1 0.02270(14) 0.02566(15) 0.02330(15) -0.00182(9) 0.00278(10) -0.00065(9)
Cl1 0.0390(3) 0.0322(3) 0.0426(3) -0.0125(3) 0.0037(3) -0.0029(3)
Cl2 0.0337(3) 0.0496(4) 0.0431(4) 0.0069(3) 0.0125(3) -0.0061(3)
Ga2 0.02148(14) 0.02218(15) 0.02504(15) 0.00066(9) 0.00439(10) -0.00033(9)
Cl3 0.0446(4) 0.0383(4) 0.0566(4) 0.0058(3) 0.0118(3) -0.0143(3)
N1 0.0212(9) 0.0243(9) 0.0274(10) 0.0012(8) -0.0009(7) -0.0017(7)
C1 0.0250(12) 0.0367(13) 0.0358(13) -0.0033(11) -0.0044(10) -0.0036(10)
C2 0.0248(12) 0.0527(18) 0.0542(18) -0.0046(15) -0.0031(12) 0.0001(12)
C3 0.0319(12) 0.0252(12) 0.0337(13) 0.0044(10) -0.0019(10) -0.0005(9)
C4 0.0540(18) 0.0473(17) 0.0350(14) 0.0148(13) -0.0026(13) 0.0010(15)
N2 0.0261(9) 0.0256(10) 0.0240(9) -0.0010(7) -0.0001(8) 0.0035(8)
C5 0.0245(11) 0.0387(14) 0.0323(13) -0.0100(10) -0.0019(9) 0.0030(10)
C6 0.0266(13) 0.062(2) 0.0436(15) -0.0131(15) -0.0033(11) 0.0091(13)
C7 0.0480(16) 0.0286(13) 0.0317(13) 0.0034(10) 0.0045(11) 0.0136(11)
C8 0.076(2) 0.0480(18) 0.0327(14) 0.0118(13) 0.0046(14) 0.0214(17)
C9 0.0309(12) 0.0266(11) 0.0286(12) -0.0016(9) 0.0068(10) 0.0043(9)
C10 0.0501(17) 0.0318(14) 0.0532(18) -0.0130(13) 0.0157(14) -0.0083(13)
C11 0.066(2) 0.0496(18) 0.0267(13) -0.0029(12) 0.0036(13) 0.0120(16)
C12 0.0350(14) 0.0433(16) 0.0522(17) -0.0071(14) 0.0107(13) 0.0117(13)

loop_
_atom_type_symbol
_atom_type_description
_atom_type_scat_dispersion_real
_atom_type_scat_dispersion_imag
_atom_type_scat_source
C C 0.0033 0.0016 'International Tables Vol C Tables 4.2.6.8 and 6.1.1.4'
H H 0.0000 0.0000 'International Tables Vol C Tables 4.2.6.8 and 6.1.1.4'
N N 0.0061 0.0033 'International Tables Vol C Tables 4.2.6.8 and 6.1.1.4'
Cl Cl 0.1484 0.1585 'International Tables Vol C Tables 4.2.6.8 and 6.1.1.4'
Ga Ga 0.2307 1.6083 'International Tables Vol C Tables 4.2.6.8 and 6.1.1.4'

loop_
_geom_angle_atom_site_label_1
_geom_angle_atom_site_label_2
_geom_angle_atom_site_label_3
_geom_angle
_geom_angle_site_symmetry_1
_geom_angle_site_symmetry_3
_geom_angle_publ_flag
N2 Ga1 N1 90.77(9) . . yes
N2 Ga1 Cl1 111.71(6) . . yes
N1 Ga1 Cl1 112.96(6) . . yes
N2 Ga1 Cl2 113.93(7) . . yes
N1 Ga1 Cl2 113.45(7) . . yes
Cl1 Ga1 Cl2 112.35(3) . . yes
N2 Ga1 Ga2 45.58(6) . . ?
N1 Ga1 Ga2 45.76(6) . . ?
Cl1 Ga1 Ga2 116.99(2) . . ?
Cl2 Ga1 Ga2 130.66(3) . . ?
C9 Ga2 N2 121.57(10) . . yes
C9 Ga2 N1 122.88(9) . . yes
N2 Ga2 N1 87.15(8) . . yes
C9 Ga2 Cl3 111.25(8) . . yes
N2 Ga2 Cl3 105.53(7) . . yes
N1 Ga2 Cl3 105.07(6) . . yes
C9 Ga2 Ga1 142.79(8) . . ?
N2 Ga2 Ga1 43.73(6) . . ?
N1 Ga2 Ga1 43.96(6) . . ?
Cl3 Ga2 Ga1 105.95(3) . . ?
C1 N1 C3 112.3(2) . . yes
C1 N1 Ga1 113.93(16) . . yes
C3 N1 Ga1 112.90(16) . . yes
C1 N1 Ga2 114.29(16) . . yes
C3 N1 Ga2 111.44(15) . . yes
Ga1 N1 Ga2 90.28(8) . . yes
N1 C1 C2 113.5(2) . . yes
N1 C1 H1A 108.9 . . ?
C2 C1 H1A 108.9 . . ?
N1 C1 H1B 108.9 . . ?
C2 C1 H1B 108.9 . . ?
H1A C1 H1B 107.7 . . ?
C1 C2 H2A 109.5 . . ?
C1 C2 H2B 109.5 . . ?
H2A C2 H2B 109.5 . . ?
C1 C2 H2C 109.5 . . ?
H2A C2 H2C 109.5 . . ?
H2B C2 H2C 109.5 . . ?
N1 C3 C4 115.1(2) . . yes
N1 C3 H3A 108.5 . . ?
C4 C3 H3A 108.5 . . ?
N1 C3 H3B 108.5 . . ?
C4 C3 H3B 108.5 . . ?
H3A C3 H3B 107.5 . . ?
C3 C4 H4A 109.5 . . ?
C3 C4 H4B 109.5 . . ?
H4A C4 H4B 109.5 . . ?
C3 C4 H4C 109.5 . . ?
H4A C4 H4C 109.5 . . ?
H4B C4 H4C 109.5 . . ?
C7 N2 C5 112.7(2) . . yes
C7 N2 Ga1 114.13(15) . . yes
C5 N2 Ga1 112.40(16) . . yes
C7 N2 Ga2 114.72(17) . . yes
C5 N2 Ga2 110.42(15) . . yes
Ga1 N2 Ga2 90.70(8) . . yes
N2 C5 C6 115.1(2) . . yes
N2 C5 H5A 108.5 . . ?
C6 C5 H5A 108.5 . . ?
N2 C5 H5B 108.5 . . ?
C6 C5 H5B 108.5 . . ?
H5A C5 H5B 107.5 . . ?
C5 C6 H6A 109.5 . . ?
C5 C6 H6B 109.5 . . ?
H6A C6 H6B 109.5 . . ?
C5 C6 H6C 109.5 . . ?
H6A C6 H6C 109.5 . . ?
H6B C6 H6C 109.5 . . ?
N2 C7 C8 113.4(2) . . yes
N2 C7 H7A 108.9 . . ?
C8 C7 H7A 108.9 . . ?
N2 C7 H7B 108.9 . . ?
C8 C7 H7B 108.9 . . ?
H7A C7 H7B 107.7 . . ?
C7 C8 H8A 109.5 . . ?
C7 C8 H8B 109.5 . . ?
H8A C8 H8B 109.5 . . ?
C7 C8 H8C 109.5 . . ?
H8A C8 H8C 109.5 . . ?
H8B C8 H8C 109.5 . . ?
C10 C9 C11 109.2(3) . . yes
C10 C9 C12 108.7(2) . . yes
C11 C9 C12 108.6(2) . . yes
C10 C9 Ga2 115.64(18) . . yes
C11 C9 Ga2 107.68(18) . . yes
C12 C9 Ga2 106.73(18) . . yes
C9 C10 H10A 109.5 . . ?
C9 C10 H10B 109.5 . . ?
H10A C10 H10B 109.5 . . ?
C9 C10 H10C 109.5 . . ?
H10A C10 H10C 109.5 . . ?
H10B C10 H10C 109.5 . . ?
C9 C11 H11A 109.5 . . ?
C9 C11 H11B 109.5 . . ?
H11A C11 H11B 109.5 . . ?
C9 C11 H11C 109.5 . . ?
H11A C11 H11C 109.5 . . ?
H11B C11 H11C 109.5 . . ?
C9 C12 H12A 109.5 . . ?
C9 C12 H12B 109.5 . . ?
H12A C12 H12B 109.5 . . ?
C9 C12 H12C 109.5 . . ?
H12A C12 H12C 109.5 . . ?
H12B C12 H12C 109.5 . . ?

loop_
_geom_bond_atom_site_label_1
_geom_bond_atom_site_label_2
_geom_bond_distance
_geom_bond_site_symmetry_2
_geom_bond_publ_flag
Ga1 N2 1.971(2) . yes
Ga1 N1 1.980(2) . yes
Ga1 Cl1 2.1527(8) . yes
Ga1 Cl2 2.1582(8) . yes
Ga1 Ga2 2.8519(7) . ?
Ga2 C9 1.997(2) . yes
Ga2 N2 2.037(2) . yes
Ga2 N1 2.043(2) . yes
Ga2 Cl3 2.2022(8) . yes
N1 C1 1.499(3) . yes
N1 C3 1.503(3) . yes
C1 C2 1.512(4) . yes
C1 H1A 0.9800 . ?
C1 H1B 0.9800 . ?
C2 H2A 0.9700 . ?
C2 H2B 0.9700 . ?
C2 H2C 0.9700 . ?
C3 C4 1.519(4) . yes
C3 H3A 0.9800 . ?
C3 H3B 0.9800 . ?
C4 H4A 0.9700 . ?
C4 H4B 0.9700 . ?
C4 H4C 0.9700 . ?
N2 C7 1.495(3) . yes
N2 C5 1.499(3) . yes
C5 C6 1.520(4) . yes
C5 H5A 0.9800 . ?
C5 H5B 0.9800 . ?
C6 H6A 0.9700 . ?
C6 H6B 0.9700 . ?
C6 H6C 0.9700 . ?
C7 C8 1.524(4) . yes
C7 H7A 0.9800 . ?
C7 H7B 0.9800 . ?
C8 H8A 0.9700 . ?
C8 H8B 0.9700 . ?
C8 H8C 0.9700 . ?
C9 C10 1.523(4) . yes
C9 C11 1.535(4) . yes
C9 C12 1.536(4) . yes
C10 H10A 0.9700 . ?
C10 H10B 0.9700 . ?
C10 H10C 0.9700 . ?
C11 H11A 0.9700 . ?
C11 H11B 0.9700 . ?
C11 H11C 0.9700 . ?
C12 H12A 0.9700 . ?
C12 H12B 0.9700 . ?
C12 H12C 0.9700 . ?

loop_
_geom_torsion_atom_site_label_1
_geom_torsion_atom_site_label_2
_geom_torsion_atom_site_label_3
_geom_torsion_atom_site_label_4
_geom_torsion
_geom_torsion_site_symmetry_1
_geom_torsion_site_symmetry_2
_geom_torsion_site_symmetry_3
_geom_torsion_site_symmetry_4
_geom_torsion_publ_flag
N2 Ga1 Ga2 C9 -82.85(15) . . . . ?
N1 Ga1 Ga2 C9 85.83(15) . . . . ?
Cl1 Ga1 Ga2 C9 -177.56(12) . . . . ?
Cl2 Ga1 Ga2 C9 1.80(13) . . . . ?
N1 Ga1 Ga2 N2 168.68(12) . . . . ?
Cl1 Ga1 Ga2 N2 -94.70(9) . . . . ?
Cl2 Ga1 Ga2 N2 84.66(9) . . . . ?
N2 Ga1 Ga2 N1 -168.68(12) . . . . ?
Cl1 Ga1 Ga2 N1 96.61(9) . . . . ?
Cl2 Ga1 Ga2 N1 -84.03(9) . . . . ?
N2 Ga1 Ga2 Cl3 95.97(9) . . . . ?
N1 Ga1 Ga2 Cl3 -95.35(8) . . . . ?
Cl1 Ga1 Ga2 Cl3 1.26(4) . . . . ?
Cl2 Ga1 Ga2 Cl3 -179.38(4) . . . . ?
N2 Ga1 N1 C1 124.95(18) . . . . ?
Cl1 Ga1 N1 C1 10.90(19) . . . . ?
Cl2 Ga1 N1 C1 -118.44(16) . . . . ?
Ga2 Ga1 N1 C1 116.89(19) . . . . ?
N2 Ga1 N1 C3 -105.45(17) . . . . ?
Cl1 Ga1 N1 C3 140.51(14) . . . . ?
Cl2 Ga1 N1 C3 11.16(17) . . . . ?
Ga2 Ga1 N1 C3 -113.51(18) . . . . ?
N2 Ga1 N1 Ga2 8.06(8) . . . . ?
Cl1 Ga1 N1 Ga2 -105.98(6) . . . . ?
Cl2 Ga1 N1 Ga2 124.67(5) . . . . ?
C9 Ga2 N1 C1 109.33(18) . . . . ?
N2 Ga2 N1 C1 -124.37(18) . . . . ?
Cl3 Ga2 N1 C1 -19.06(18) . . . . ?
Ga1 Ga2 N1 C1 -116.57(19) . . . . ?
C9 Ga2 N1 C3 -19.3(2) . . . . ?
N2 Ga2 N1 C3 107.03(17) . . . . ?
Cl3 Ga2 N1 C3 -147.66(15) . . . . ?
Ga1 Ga2 N1 C3 114.83(18) . . . . ?
C9 Ga2 N1 Ga1 -134.10(10) . . . . ?
N2 Ga2 N1 Ga1 -7.81(8) . . . . ?
Cl3 Ga2 N1 Ga1 97.51(6) . . . . ?
C3 N1 C1 C2 57.2(3) . . . . ?
Ga1 N1 C1 C2 -172.8(2) . . . . ?
Ga2 N1 C1 C2 -70.9(3) . . . . ?
C1 N1 C3 C4 52.1(3) . . . . ?
Ga1 N1 C3 C4 -78.4(3) . . . . ?
Ga2 N1 C3 C4 -178.2(2) . . . . ?
N1 Ga1 N2 C7 -125.70(19) . . . . ?
Cl1 Ga1 N2 C7 -10.54(19) . . . . ?
Cl2 Ga1 N2 C7 118.10(17) . . . . ?
Ga2 Ga1 N2 C7 -117.6(2) . . . . ?
N1 Ga1 N2 C5 104.40(16) . . . . ?
Cl1 Ga1 N2 C5 -140.43(14) . . . . ?
Cl2 Ga1 N2 C5 -11.79(17) . . . . ?
Ga2 Ga1 N2 C5 112.48(18) . . . . ?
N1 Ga1 N2 Ga2 -8.08(8) . . . . ?
Cl1 Ga1 N2 Ga2 107.08(6) . . . . ?
Cl2 Ga1 N2 Ga2 -124.27(6) . . . . ?
C9 Ga2 N2 C7 -107.66(18) . . . . ?
N1 Ga2 N2 C7 124.95(18) . . . . ?
Cl3 Ga2 N2 C7 20.09(18) . . . . ?
Ga1 Ga2 N2 C7 117.11(19) . . . . ?
C9 Ga2 N2 C5 21.0(2) . . . . ?
N1 Ga2 N2 C5 -106.45(17) . . . . ?
Cl3 Ga2 N2 C5 148.70(15) . . . . ?
Ga1 Ga2 N2 C5 -114.28(19) . . . . ?
C9 Ga2 N2 Ga1 135.24(10) . . . . ?
N1 Ga2 N2 Ga1 7.84(8) . . . . ?
Cl3 Ga2 N2 Ga1 -97.02(7) . . . . ?
C7 N2 C5 C6 -52.4(3) . . . . ?
Ga1 N2 C5 C6 78.3(3) . . . . ?
Ga2 N2 C5 C6 177.9(2) . . . . ?
C5 N2 C7 C8 -58.4(3) . . . . ?
Ga1 N2 C7 C8 171.9(2) . . . . ?
Ga2 N2 C7 C8 69.1(3) . . . . ?
N2 Ga2 C9 C10 -60.6(2) . . . . ?
N1 Ga2 C9 C10 48.5(2) . . . . ?
Cl3 Ga2 C9 C10 174.2(2) . . . . ?
Ga1 Ga2 C9 C10 -7.0(3) . . . . ?
N2 Ga2 C9 C11 61.8(2) . . . . ?
N1 Ga2 C9 C11 170.94(18) . . . . ?
Cl3 Ga2 C9 C11 -63.4(2) . . . . ?
Ga1 Ga2 C9 C11 115.4(2) . . . . ?
N2 Ga2 C9 C12 178.29(17) . . . . ?
N1 Ga2 C9 C12 -72.6(2) . . . . ?
Cl3 Ga2 C9 C12 53.1(2) . . . . ?
Ga1 Ga2 C9 C12 -128.10(17) . . . . ?
